data_2006292
loop_
_publ_author_name
'Blake, Alexander J.'
'Nikonov, Georgii I.'
'Mountford, Philip'

_publ_contact_author
;
 Dr A. J. Blake
 Department of Chemistry
 University of Nottingham
 Nottingham
 NG7 2RD
;
_publ_section_title
Bis[<i>N</i>-(2,6-diisopropylphenyl)amido][<i>N</i>-(2,6-diisopropylphenyl)imido]bis(pyridine-<i>N</i>)zirconium
_journal_issue 7
_journal_name_full 'Acta Crystallographica Section C'
_journal_page_first 874
_journal_page_last 876
_journal_paper_doi 10.1107/S0108270197002606
_journal_volume 53
_journal_year 1997
_chemical_formula_moiety ' [Zr(C12 H17 N)(C12 H18 N)2 (C5 H5 N)2]'
_chemical_formula_sum 'C46 H63 N5 Zr'
_chemical_formula_weight 777.23
_chemical_name_systematic
;
 [N-(2,6-Diisopropylphenyl)imido-N] bis[N-(2,6-Diisopropylphenyl)amido-N]
 bis(pyridine-N) zirconium
;
_space_group_IT_number 14
_symmetry_cell_setting monoclinic
_symmetry_space_group_name_Hall '-P 2yn'
_symmetry_space_group_name_H-M 'P 1 21/n 1'
_audit_creation_method CRYSTALS
_cell_angle_alpha 90.000
_cell_angle_beta 91.29(2)
_cell_angle_gamma 90.000
_cell_formula_units_Z 8
_cell_length_a 13.301(2)
_cell_length_b 32.674(6)
_cell_length_c 20.381(5)
_cell_measurement_reflns_used 52
_cell_measurement_temperature 210.0(2)
_cell_measurement_theta_max 14.8
_cell_measurement_theta_min 11.1
_cell_volume 8855(3)
_computing_cell_refinement STADI4
_computing_data_collection 'STADI4 (Stoe & Cie, 1995a)'
_computing_data_reduction 'XRED (Stoe & Cie, 1995b)'
_computing_molecular_graphics 'CAMERON (Watkin, Prout & Pearce, 1996)'
_computing_publication_material CRYSTALS
_computing_structure_refinement 'CRYSTALS (Watkin, Prout, Carruthers & Betteridge, 1996)'
_computing_structure_solution 'SIR92 (Altomare et al., 1994)'
_diffrn_ambient_temperature 210.0(2)
_diffrn_measurement_device 'Stoe Stadi4'
_diffrn_measurement_method \w/\q
_diffrn_radiation_monochromator 'planar graphite'
_diffrn_radiation_source 'fine-focus sealed tube'
_diffrn_radiation_type 'Mo K\a'
_diffrn_radiation_wavelength 0.71073
_diffrn_reflns_av_R_equivalents 0.078
_diffrn_reflns_av_sigmaI/netI 0.1280
_diffrn_reflns_limit_h_max 15
_diffrn_reflns_limit_h_min -15
_diffrn_reflns_limit_k_max 37
_diffrn_reflns_limit_k_min 0
_diffrn_reflns_limit_l_max 23
_diffrn_reflns_limit_l_min 0
_diffrn_reflns_number 15850
_diffrn_reflns_theta_max 25.01
_diffrn_reflns_theta_min 2.54
_diffrn_standards_decay_% 15
_diffrn_standards_interval_time 60
_diffrn_standards_number 3
_exptl_absorpt_coefficient_mu 0.283
_exptl_absorpt_correction_T_max 0.904
_exptl_absorpt_correction_T_min 0.860
_exptl_absorpt_correction_type psi-scan
_exptl_absorpt_process_details
;
    North, Phillips & Mathews, 1968
    Psi Scan Reflections used    Mu * R = 0.07
    H   K   L   2Theta   Chi   Imin/Imax
   -3   0   1     9.4   -74.8    0.959
   -3   2   1     9.7   -88.0    0.962
   -4   2   1    12.6   -83.9    0.948
   -4   3   3    14.0   -78.4    0.957
   -7   4   4    23.4   -83.4    0.960
;
_exptl_crystal_colour Yellow
_exptl_crystal_density_diffrn 1.166
_exptl_crystal_density_meas ?
_exptl_crystal_description Sphenoid
_exptl_crystal_F_000 3312
_exptl_crystal_size_max 0.52
_exptl_crystal_size_mid 0.49
_exptl_crystal_size_min 0.41
_refine_diff_density_max 1.22
_refine_diff_density_min -0.786
_refine_ls_extinction_method none
_refine_ls_goodness_of_fit_obs 1.14
_refine_ls_hydrogen_treatment 'H atoms riding'
_refine_ls_matrix_type blocked
_refine_ls_number_parameters 928
_refine_ls_number_reflns 8908
_refine_ls_number_restraints 17
_refine_ls_R_factor_all 0.1324
_refine_ls_R_factor_obs .0987
_refine_ls_shift/esd_max 0.02
_refine_ls_structure_factor_coef Fsqd
_refine_ls_weighting_scheme 'Chebychev weighting scheme'
_refine_ls_wR_factor_all 0.1126
_refine_ls_wR_factor_obs .0981
_reflns_number_observed 8908
_reflns_number_total 11992
_reflns_observed_criterion >2.00\s(I)
_cod_data_source_file cf1159.cif
_cod_data_source_block cf1159
_cod_depositor_comments
;
The following automatic conversions were performed:
'_symmetry_cell_setting' value 'Monoclinic ' changed to 'monoclinic'
according to '/home/saulius/struct/CIF-dictionaries/cif_core.dic'
dictionary named 'cif_core.dic' version 2.4.1 from 2010-06-29.

Automatic conversion script
Id: cif_fix_enum 1527 2010-12-29 10:47:43Z saulius 

The following automatic conversions were performed:

'_chemical_melting_point' value 'not measured' was changed to '?' -
the value is undefined or not given.

'_symmetry_cell_setting' value
'Monoclinic ' changed to 'monoclinic' according to
/home/saulius/struct/CIF-dictionaries/cif_core.dic dictionary named
'cif_core.dic' version 2.4.1 from
2010-06-29.

'_geom_angle_publ_flag' value 'NO' changed to 'no'
according to /home/saulius/struct/CIF-dictionaries/cif_core.dic
dictionary named 'cif_core.dic' version 2.4.1 from 2010-06-29 (4
times).

Automatic conversion script
Id: cif_fix_values 1715 2011-07-08 13:25:40Z adriana 

The following automatic conversions were performed:

'_exptl_crystal_density_meas' value 'not measured' was changed to '?'
- the value is perceived as not measured.

Automatic conversion script
Id: cif_fix_values 3008 2015-01-20 13:52:24Z robertas 
;
_cod_original_sg_symbol_Hall '-P 2yn '
_cod_original_sg_symbol_H-M 'P 21/n'
_cod_original_formula_sum ' C46 H63 Zr1 N5 '
_cod_database_code 2006292

loop_
_symmetry_equiv_pos_as_xyz
x,y,z
-x,-y,-z
-x+1/2,y+1/2,-z+1/2
x+1/2,-y+1/2,z+1/2

loop_
_atom_site_aniso_label
_atom_site_aniso_U_11
_atom_site_aniso_U_22
_atom_site_aniso_U_33
_atom_site_aniso_U_12
_atom_site_aniso_U_13
_atom_site_aniso_U_23
Zr1 .0355(3) .0346(3) .0375(3) .0045(3) .0027(3) -.0016(3)
N1 .044(3) .048(3) .036(3) .004(3) .006(3) .003(3)
N3 .051(3) .041(3) .047(4) -.009(3) -.005(3) .011(3)
N2 .048(3) .037(3) .065(4) .003(3) .002(3) -.002(3)
N4 .040(3) .041(3) .046(3) .007(3) .005(3) -.003(3)
N5 .037(3) .034(3) .037(3) .007(2) .010(2) -.002(2)
C1 .044(4) .039(4) .051(4) .002(3) .004(3) .001(3)
C2 .040(4) .050(5) .052(5) .009(3) -.004(3) .014(4)
C3 .062(5) .058(5) .071(6) -.005(4) .005(4) .013(4)
C4 .059(5) .088(7) .075(6) .008(5) .031(5) .015(5)
C5 .057(5) .066(6) .092(7) .023(4) .038(5) .002(5)
C6 .054(5) .055(5) .066(5) .009(4) .014(4) -.002(4)
C7 .046(4) .051(5) .080(6) .003(4) .002(4) .010(4)
C8 .115(8) .057(6) .101(8) -.035(5) .028(6) -.020(5)
C9 .069(5) .067(6) .097(7) .007(5) .025(5) .001(5)
C10 .078(6) .064(6) .065(6) .020(5) .032(5) -.007(5)
C11 .095(7) .087(7) .093(8) -.003(6) .010(6) -.039(6)
C12 .126(9) .043(5) .128(9) .017(5) .034(7) -.017(5)
C21 .028(3) .037(4) .055(4) .002(3) .002(3) -.021(3)
C22 .047(4) .041(4) .050(5) .001(3) -.002(3) -.022(4)
C23 .050(5) .063(5) .062(5) .016(4) -.018(4) -.019(4)
C24 .038(4) .061(6) .082(6) -.001(4) .002(4) -.025(5)
C25 .055(5) .048(5) .076(6) -.011(4) .031(4) -.016(4)
C26 .046(4) .044(4) .064(5) .010(3) .010(4) -.012(4)
C27 .049(5) .084(6) .056(5) .007(4) -.003(4) .001(5)
C28 .090(6) .076(6) .060(6) -.011(5) .016(5) .006(5)
C29 .089(7) .074(7) .140(10) .012(6) -.019(7) .008(7)
C30 .063(5) .040(4) .065(5) .002(4) .012(4) -.004(4)
C31 .170(10) .062(7) .140(10) -.034(7) -.018(9) .037(7)
C32 .133(8) .063(6) .071(6) .036(6) -.001(6) -.013(5)
C41 .055(4) .028(4) .043(4) .012(3) -.002(3) -.012(3)
C42 .062(5) .050(5) .048(5) .011(4) -.001(4) .002(4)
C43 .092(7) .050(5) .064(6) .027(5) .000(5) .014(4)
C44 .081(6) .068(6) .056(5) .037(5) -.026(5) -.009(5)
C45 .056(5) .052(5) .060(5) .022(4) .001(4) -.006(4)
C46 .046(4) .043(4) .043(4) .009(3) .003(3) -.012(3)
C47 .098(7) .072(7) .095(8) .025(6) .018(6) .039(6)
C48 .150(10) .066(8) .200(10) -.010(8) .019(9) -.008(9)
C49 .109(9) .120(10) .140(10) -.038(8) .020(8) -.003(8)
C50 .052(4) .042(4) .049(4) .012(3) .016(3) -.005(3)
C51 .075(6) .082(7) .055(5) .019(5) .003(4) -.005(5)
C52 .078(6) .067(6) .072(6) -.007(5) .010(5) -.015(5)
C61 .054(4) .048(5) .055(5) -.005(4) -.010(4) -.018(4)
C62 .063(5) .066(6) .062(5) -.003(4) .002(4) -.018(5)
C63 .103(7) .043(5) .081(7) -.015(5) .004(5) -.006(5)
C64 .095(7) .041(5) .088(7) .020(5) .005(5) -.008(5)
C65 .066(5) .051(5) .059(5) .014(4) .009(4) -.004(4)
C71 .049(4) .053(5) .036(4) .003(3) -.013(3) -.005(3)
C72 .047(4) .040(4) .063(5) .009(3) -.005(4) -.003(4)
C73 .046(4) .050(5) .052(5) -.011(3) .000(3) -.016(4)
C74 .041(4) .055(5) .039(4) .009(3) -.004(3) -.008(4)
C75 .048(4) .044(4) .029(4) .008(3) -.001(3) -.001(3)
Zr101 .0279(3) .0288(3) .0353(3) .0001(3) .0086(2) .0013(3)
N101 .037(3) .031(3) .040(3) -.006(2) .014(2) -.002(2)
N102 .043(3) .037(3) .034(3) -.002(2) .011(2) -.005(2)
N103 .053(3) .031(3) .047(4) .004(3) .002(3) .002(3)
N104 .034(3) .033(3) .041(3) .005(2) .003(2) .001(3)
N105 .048(3) .029(3) .044(4) -.007(3) .009(3) .008(3)
C101 .027(3) .041(4) .018(3) .000(3) .002(2) -.002(3)
C102 .029(3) .025(3) .032(3) -.002(3) .001(2) .003(3)
C103 .032(3) .048(4) .039(4) .002(3) .008(3) .003(3)
C104 .036(4) .058(5) .040(4) .012(3) .005(3) -.003(3)
C105 .048(4) .033(4) .040(4) .008(3) .011(3) -.007(3)
C106 .031(3) .043(4) .037(4) .009(3) .005(3) -.007(3)
C107 .032(3) .026(3) .048(4) -.007(3) .003(3) .003(3)
C108 .041(4) .027(4) .066(5) .004(3) .010(3) .000(3)
C109 .061(5) .027(4) .069(5) -.002(3) .009(4) .000(4)
C110 .050(4) .021(3) .068(5) .002(3) .017(4) .000(3)
C111 .087(7) .057(6) .101(8) -.015(5) .009(5) -.003(5)
C112 .063(6) .062(6) .119(8) -.029(5) .006(5) .007(5)
C121 .030(3) .027(3) .045(4) .008(3) .006(3) .003(3)
C122 .041(4) .032(4) .049(4) .004(3) -.003(3) -.006(3)
C123 .042(4) .046(5) .074(6) .000(3) -.005(4) .008(4)
C124 .038(4) .053(5) .086(6) .001(4) .007(4) .007(5)
C125 .043(4) .045(5) .068(5) .010(3) .011(4) -.003(4)
C126 .037(3) .033(4) .043(4) .001(3) .005(3) .005(3)
C127 .051(5) .090(6) .047(5) .009(4) -.007(4) -.005(5)
C128 .150(10) .120(10) .086(8) -.018(8) .051(7) .017(7)
C129 .107(9) .170(10) .087(8) -.010(8) .002(7) -.052(8)
C130 .032(4) .061(5) .049(4) .002(3) .006(3) -.002(4)
C131 .074(6) .081(6) .053(5) .013(5) .027(4) .003(4)
C132 .074(6) .075(6) .058(5) .005(5) .002(4) -.011(5)
C141 .063(5) .058(5) .038(4) .005(4) .001(3) .007(4)
C147 .069(6) .054(5) .069(6) .016(4) .000(4) .009(4)
C148 .090(7) .103(8) .089(8) -.008(6) -.014(6) -.007(6)
C149 .124(9) .055(6) .160(10) .041(6) .011(8) -.006(7)
C150 .082(6) .103(7) .037(5) .026(6) -.001(4) -.007(5)
C151 .100(8) .119(9) .084(7) -.011(7) .014(6) .004(7)
C152 .119(9) .132(9) .056(6) .007(7) .004(6) -.013(6)
C161 .057(4) .034(4) .043(4) -.002(3) .004(3) .001(3)
C162 .066(5) .038(5) .064(5) .008(4) .002(4) .003(4)
C163 .075(6) .026(4) .074(6) .013(4) .026(4) -.001(4)
C164 .051(4) .034(4) .063(5) .008(3) -.004(4) -.002(4)
C165 .032(3) .027(3) .060(5) .007(3) -.002(3) -.005(3)
C171 .061(5) .043(4) .053(5) -.011(4) .023(4) .004(4)
C172 .077(6) .076(6) .050(5) -.003(5) .005(4) .017(5)
C173 .092(7) .056(6) .091(7) -.033(5) .028(6) .010(5)
C174 .096(7) .042(5) .086(7) -.040(4) .011(5) .014(5)
C175 .053(4) .046(4) .050(5) -.012(3) .000(3) .000(4)

loop_
_atom_site_label
_atom_site_fract_x
_atom_site_fract_y
_atom_site_fract_z
_atom_site_U_iso_or_equiv
_atom_site_thermal_displace_type
_atom_site_occupancy
Zr1 1.23377(4) .67855(2) .73249(3) .0356 Uani 1.0000
N1 1.1436(4) .6596(2) .7935(2) .0418 Uani 1.0000
N3 1.1726(4) .7108(2) .6497(3) .0448 Uani 1.0000
N2 1.3739(4) .6607(2) .7760(3) .0484 Uani 1.0000
N4 1.2661(4) .7468(2) .7744(3) .0413 Uani 1.0000
N5 1.2468(4) .6199(2) .6631(2) .0345 Uani 1.0000
C1 1.0667(5) .6474(2) .8339(3) .0444 Uani 1.0000
C2 1.0319(5) .6065(2) .8341(3) .0448 Uani 1.0000
C3 .9465(6) .5966(2) .8703(4) .0626 Uani 1.0000
C4 .8969(6) .6266(3) .9054(4) .0666 Uani 1.0000
C5 .9338(6) .6658(3) .9083(4) .0596 Uani 1.0000
C6 1.0180(5) .6767(2) .8734(4) .0566 Uani 1.0000
C7 1.0906(5) .5747(2) .8001(4) .0566 Uani 1.0000
C8 1.0327(7) .5339(2) .7870(4) .0781 Uani 1.0000
C9 1.1859(6) .5649(3) .8383(4) .0738 Uani 1.0000
C10 1.0594(6) .7193(2) .8779(4) .0600 Uani 1.0000
C11 1.1474(7) .7215(3) .9231(5) .0853 Uani 1.0000
C12 .9849(7) .7525(2) .8949(5) .0817 Uani 1.0000
C21 1.4780(4) .6688(2) .7846(3) .0351 Uani 1.0000
C22 1.5334(5) .6507(2) .8364(3) .0420 Uani 1.0000
C23 1.6335(5) .6619(2) .8444(4) .0536 Uani 1.0000
C24 1.6807(5) .6882(2) .8036(4) .0547 Uani 1.0000
C25 1.6285(6) .7035(2) .7503(4) .0521 Uani 1.0000
C26 1.5274(5) .6944(2) .7394(4) .0475 Uani 1.0000
C27 1.4848(6) .6200(3) .8814(4) .0613 Uani 1.0000
C28 1.4192(6) .6408(3) .9313(4) .0723 Uani 1.0000
C29 1.5570(7) .5898(3) .9151(5) .0964 Uani 1.0000
C30 1.4719(6) .7098(2) .6772(4) .0541 Uani 1.0000
C31 1.5040(9) .7516(3) .6554(5) .1025 Uani 1.0000
C32 1.4748(7) .6784(3) .6215(4) .0787 Uani 1.0000
C41 1.0938(5) .7202(2) .6053(3) .0379 Uani 1.0000
C42 1.1085(6) .7525(2) .5596(4) .0522 Uani 1.0000
C43 1.0323(7) .7600(2) .5129(4) .0613 Uani 1.0000
C44 .9432(7) .7381(3) .5128(4) .0582 Uani 1.0000
C45 .9299(5) .7086(2) .5600(4) .0524 Uani 1.0000
C46 1.0027(5) .6986(2) .6053(3) .0416 Uani 1.0000
C47 1.1984(7) .7803(3) .5629(5) .0781 Uani 1.0000
C48 1.1841(9) .8244(3) .5511(6) .1257 Uani 1.0000
C49 1.2777(8) .7634(3) .5234(6) .1165 Uani 1.0000
C50 .9811(5) .6677(2) .6585(3) .0438 Uani 1.0000
C51 .9195(6) .6877(3) .7114(4) .0682 Uani 1.0000
C52 .9283(6) .6299(2) .6340(4) .0708 Uani 1.0000
C61 1.3446(5) .7556(2) .8156(3) .0491 Uani 1.0000
C62 1.3642(6) .7941(3) .8387(4) .0617 Uani 1.0000
C63 1.3041(7) .8260(3) .8209(4) .0699 Uani 1.0000
C64 1.2231(7) .8180(2) .7802(4) .0671 Uani 1.0000
C65 1.2063(6) .7786(2) .7583(4) .0564 Uani 1.0000
C71 1.2941(5) .5862(2) .6834(3) .0437 Uani 1.0000
C72 1.3016(5) .5502(2) .6478(4) .0484 Uani 1.0000
C73 1.2594(5) .5495(2) .5862(3) .0463 Uani 1.0000
C74 1.2117(5) .5839(2) .5622(3) .0434 Uani 1.0000
C75 1.2063(5) .6175(2) .6016(3) .0389 Uani 1.0000
H2 1.2255(4) .7276(2) .6367(3) .0583 Uiso 1.0000
H3 1.3615(4) .6374(2) .8014(3) .0550 Uiso 1.0000
H31 .9218(6) .5690(2) .8706(4) .0834 Uiso 1.0000
H41 .8362(6) .6200(3) .9277(4) .0855 Uiso 1.0000
H51 .8998(6) .6858(3) .9343(4) .0851 Uiso 1.0000
H71 1.1048(5) .5873(2) .7589(4) .0795 Uiso 1.0000
H81 1.0735(7) .5148(2) .7637(4) .1094 Uiso 1.0000
H82 1.0158(7) .5226(2) .8288(4) .1094 Uiso 1.0000
H83 .9721(7) .5393(2) .7619(4) .1094 Uiso 1.0000
H91 1.2248(6) .5449(3) .8154(4) .0956 Uiso 1.0000
H92 1.2249(6) .5894(3) .8443(4) .0956 Uiso 1.0000
H93 1.1681(6) .5541(3) .8803(4) .0956 Uiso 1.0000
H101 1.0837(6) .7254(2) .8350(4) .0918 Uiso 1.0000
H111 1.1740(7) .7489(3) .9245(5) .1128 Uiso 1.0000
H112 1.1264(7) .7138(3) .9660(5) .1128 Uiso 1.0000
H113 1.1984(7) .7030(3) .9087(5) .1128 Uiso 1.0000
H121 1.0177(7) .7787(2) .8966(5) .1115 Uiso 1.0000
H122 .9568(7) .7466(2) .9369(5) .1115 Uiso 1.0000
H123 .9321(7) .7531(2) .8620(5) .1115 Uiso 1.0000
H231 1.6712(5) .6505(2) .8808(4) .0671 Uiso 1.0000
H241 1.7489(5) .6967(2) .8122(4) .0839 Uiso 1.0000
H251 1.6622(6) .7207(2) .7195(4) .0742 Uiso 1.0000
H271 1.4411(6) .6046(3) .8525(4) .0833 Uiso 1.0000
H281 1.3877(6) .6206(3) .9582(4) .0897 Uiso 1.0000
H282 1.4620(6) .6579(3) .9581(4) .0897 Uiso 1.0000
H283 1.3685(6) .6573(3) .9099(4) .0897 Uiso 1.0000
H291 1.5210(7) .5710(3) .9421(5) .1272 Uiso 1.0000
H292 1.6042(7) .6050(3) .9418(5) .1272 Uiso 1.0000
H293 1.5924(7) .5748(3) .8823(5) .1272 Uiso 1.0000
H301 1.4034(6) .7136(2) .6897(4) .0668 Uiso 1.0000
H311 1.4654(9) .7596(3) .6171(5) .1353 Uiso 1.0000
H312 1.4946(9) .7714(3) .6896(5) .1353 Uiso 1.0000
H313 1.5739(9) .7504(3) .6449(5) .1353 Uiso 1.0000
H321 1.4392(7) .6880(3) .5830(4) .1127 Uiso 1.0000
H322 1.5443(7) .6744(3) .6117(4) .1127 Uiso 1.0000
H323 1.4461(7) .6530(3) .6355(4) .1127 Uiso 1.0000
H431 1.0414(7) .7807(2) .4803(4) .0894 Uiso 1.0000
H441 .8919(7) .7438(3) .4803(4) .0837 Uiso 1.0000
H451 .8677(5) .6937(2) .5597(4) .0830 Uiso 1.0000
H471 1.2242(7) .7778(3) .6071(5) .0957 Uiso 1.0000
H481 1.2460(9) .8394(3) .5550(6) .1611 Uiso 1.0000
H482 1.1371(9) .8350(3) .5818(6) .1611 Uiso 1.0000
H483 1.1569(9) .8272(3) .5073(6) .1611 Uiso 1.0000
H491 1.3368(8) .7803(3) .5269(6) .1548 Uiso 1.0000
H492 1.2532(8) .7634(3) .4787(6) .1548 Uiso 1.0000
H493 1.2942(8) .7360(3) .5366(6) .1548 Uiso 1.0000
H501 1.0463(5) .6590(2) .6741(3) .0533 Uiso 1.0000
H511 .9057(6) .6679(3) .7449(4) .0865 Uiso 1.0000
H512 .9568(6) .7101(3) .7303(4) .0865 Uiso 1.0000
H513 .8573(6) .6976(3) .6927(4) .0865 Uiso 1.0000
H521 .9168(6) .6119(2) .6703(4) .0962 Uiso 1.0000
H522 .8650(6) .6375(2) .6139(4) .0962 Uiso 1.0000
H523 .9689(6) .6163(2) .6024(4) .0962 Uiso 1.0000
H611 1.3882(5) .7334(2) .8280(3) .0714 Uiso 1.0000
H621 1.4206(6) .7986(3) .8680(4) .0806 Uiso 1.0000
H631 1.3189(7) .8533(3) .8355(4) .0982 Uiso 1.0000
H641 1.1773(7) .8397(2) .7688(4) .0920 Uiso 1.0000
H651 1.1508(6) .7739(2) .7284(4) .0707 Uiso 1.0000
H711 1.3257(5) .5869(2) .7262(3) .0571 Uiso 1.0000
H721 1.3343(5) .5264(2) .6659(4) .0645 Uiso 1.0000
H731 1.2649(5) .5254(2) .5596(3) .0639 Uiso 1.0000
H741 1.1818(5) .5840(2) .5189(3) .0670 Uiso 1.0000
H751 1.1721(5) .6413(2) .5850(3) .0526 Uiso 1.0000
Zr101 1.68641(4) .43762(2) .73107(3) .0297 Uani 1.0000
N101 1.7758(3) .42510(10) .6658(2) .0335 Uani 1.0000
N102 1.5467(3) .4320(2) .6780(2) .0364 Uani 1.0000
N103 1.7464(4) .4543(2) .8251(3) .0420 Uani 1.0000
N104 1.6709(4) .51000(10) .7194(2) .0353 Uani 1.0000
N105 1.6459(4) .3727(2) .7800(3) .0378 Uani 1.0000
C101 1.8530(4) .4136(2) .6249(3) .0268 Uani 1.0000
C102 1.9230(4) .4434(2) .6019(3) .0285 Uani 1.0000
C103 2.0023(4) .4303(2) .5644(3) .0383 Uani 1.0000
C104 2.0147(5) .3905(2) .5468(3) .0422 Uani 1.0000
C105 1.9452(5) .3614(2) .5660(3) .0375 Uani 1.0000
C106 1.8649(4) .3720(2) .6057(3) .0352 Uani 1.0000
C107 1.9066(4) .4883(2) .6192(3) .0337 Uani 1.0000
C108 1.8200(4) .5065(2) .5781(3) .0412 Uani 1.0000
C109 2.0010(5) .5148(2) .6125(4) .0479 Uani 1.0000
C110 1.7863(5) .3417(2) .6244(4) .0404 Uani 1.0000
C111 1.8267(6) .2985(2) .6350(4) .0784 Uani 1.0000
C112 1.7024(6) .3412(2) .5727(4) .0715 Uani 1.0000
C121 1.4414(4) .4342(2) .6785(3) .0318 Uani 1.0000
C122 1.3819(5) .4263(2) .6210(3) .0397 Uani 1.0000
C123 1.2784(5) .4313(2) .6246(4) .0518 Uani 1.0000
C124 1.2325(5) .4420(2) .6814(4) .0551 Uani 1.0000
C125 1.2879(5) .4481(2) .7372(4) .0496 Uani 1.0000
C126 1.3933(4) .4443(2) .7371(3) .0371 Uani 1.0000
C127 1.4314(6) .4131(3) .5598(4) .0589 Uani 1.0000
C128 1.4668(8) .4469(3) .5200(5) .1033 Uani 1.0000
C129 1.3601(7) .3861(4) .5154(5) .1096 Uani 1.0000
C130 1.4506(5) .4512(2) .8011(3) .0455 Uani 1.0000
C131 1.4209(6) .4185(2) .8535(4) .0634 Uani 1.0000
C132 1.4426(6) .4934(2) .8297(4) .0677 Uani 1.0000
C141 1.8214(5) .4499(2) .8733(3) .0512 Uani 1.0000
C1421 1.9080(7) .4255(3) .8650(10) .067(2) Uiso .5000
C1422 1.8969(7) .4201(3) .8640(10) .067(2) Uiso .5000
C1431 1.9880(10) .4259(5) .9123(9) .087(4) Uiso .5000
C1432 1.964(2) .4099(5) .9167(9) .087(4) Uiso .5000
C1441 1.9900(10) .4560(5) .9630(10) .129(6) Uiso .5000
C1442 1.949(2) .4237(5) .9820(10) .129(6) Uiso .5000
C1451 1.8980(10) .4771(4) .9750(10) .093(4) Uiso .5000
C1452 1.8870(10) .4595(5) .9830(10) .093(4) Uiso .5000
C1461 1.8090(10) .4698(5) .9347(6) .073(3) Uiso .5000
C1462 1.8220(10) .4743(4) .9313(6) .073(3) Uiso .5000
C147 1.9178(6) .3992(2) .8035(4) .0616 Uani 1.0000
C148 2.0012(6) .4160(3) .7629(4) .0928 Uani 1.0000
C149 1.9385(8) .3543(3) .8142(5) .0931 Uani 1.0000
C150 1.7264(6) .4984(3) .9487(4) .0656 Uani 1.0000
C151 1.6434(7) .4718(3) .9757(4) .0988 Uani 1.0000
C152 1.7473(7) .5320(3) 1.0010(4) .0949 Uani 1.0000
C161 1.5960(5) .5275(2) .6829(3) .0434 Uani 1.0000
C162 1.5857(6) .5688(2) .6774(4) .0536 Uani 1.0000
C163 1.6536(6) .5947(2) .7095(4) .0488 Uani 1.0000
C164 1.7318(5) .5770(2) .7453(4) .0472 Uani 1.0000
C165 1.7364(4) .5348(2) .7487(3) .0363 Uani 1.0000
C171 1.6706(5) .3644(2) .8429(4) .0474 Uani 1.0000
C172 1.6426(6) .3280(3) .8720(4) .0646 Uani 1.0000
C173 1.5883(7) .2995(3) .8370(5) .0669 Uani 1.0000
C174 1.5645(6) .3081(2) .7724(5) .0560 Uani 1.0000
C175 1.5936(5) .3450(2) .7467(4) .0483 Uani 1.0000
H102 1.5634(3) .4253(2) .6337(2) .0431 Uiso 1.0000
H103 1.7003(4) .4739(2) .8424(3) .0576 Uiso 1.0000
H1031 2.0498(4) .4503(2) .5501(3) .0520 Uiso 1.0000
H1041 2.0716(5) .3825(2) .5216(3) .0525 Uiso 1.0000
H1051 1.9520(5) .3333(2) .5527(3) .0507 Uiso 1.0000
H1071 1.8894(4) .4880(2) .6647(3) .0428 Uiso 1.0000
H1081 1.8110(4) .5347(2) .5900(3) .0549 Uiso 1.0000
H1082 1.8367(4) .5048(2) .5326(3) .0549 Uiso 1.0000
H1083 1.7589(4) .4917(2) .5854(3) .0549 Uiso 1.0000
H1091 1.9861(5) .5425(2) .6247(4) .0587 Uiso 1.0000
H1092 2.0541(5) .5044(2) .6405(4) .0587 Uiso 1.0000
H1093 2.0217(5) .5141(2) .5677(4) .0587 Uiso 1.0000
H1101 1.7630(5) .3506(2) .6662(4) .0523 Uiso 1.0000
H1111 1.7737(6) .2804(2) .6476(4) .0998 Uiso 1.0000
H1112 1.8784(6) .2987(2) .6687(4) .0998 Uiso 1.0000
H1113 1.8544(6) .2893(2) .5945(4) .0998 Uiso 1.0000
H1121 1.6517(6) .3218(2) .5845(4) .0961 Uiso 1.0000
H1122 1.6726(6) .3679(2) .5679(4) .0961 Uiso 1.0000
H1123 1.7313(6) .3332(2) .5319(4) .0961 Uiso 1.0000
H1231 1.2377(5) .4264(2) .5859(4) .0671 Uiso 1.0000
H1241 1.1607(5) .4450(2) .6824(4) .0701 Uiso 1.0000
H1251 1.2560(5) .4559(2) .7771(4) .0525 Uiso 1.0000
H1271 1.4887(6) .3972(3) .5735(4) .0855 Uiso 1.0000
H1281 1.4988(8) .4371(3) .4813(5) .1205 Uiso 1.0000
H1282 1.5140(8) .4626(3) .5459(5) .1205 Uiso 1.0000
H1283 1.4104(8) .4637(3) .5077(5) .1205 Uiso 1.0000
H1291 1.3932(7) .3771(4) .4766(5) .1409 Uiso 1.0000
H1292 1.3391(7) .3627(4) .5402(5) .1409 Uiso 1.0000
H1293 1.3023(7) .4022(4) .5032(5) .1409 Uiso 1.0000
H1301 1.5207(5) .4493(2) .7913(3) .0586 Uiso 1.0000
H1311 1.4580(6) .4226(2) .8939(4) .0940 Uiso 1.0000
H1312 1.3502(6) .4211(2) .8612(4) .0940 Uiso 1.0000
H1313 1.4345(6) .3917(2) .8367(4) .0940 Uiso 1.0000
H1321 1.4818(6) .4960(2) .8696(4) .0924 Uiso 1.0000
H1322 1.4650(6) .5131(2) .7983(4) .0924 Uiso 1.0000
H1323 1.3730(6) .4981(2) .8386(4) .0924 Uiso 1.0000
H1431 2.0400(10) .4056(5) .9112(9) .1024 Uiso .5000
H1432 2.021(2) .3928(5) .9094(9) .1024 Uiso .5000
H1441 2.0500(10) .4633(5) .9860(10) .1742 Uiso .5000
H1442 1.979(2) .4111(5) 1.0200(10) .1742 Uiso .5000
H1451 1.8950(10) .4967(4) 1.0100(10) .1185 Uiso .5000
H1452 1.8870(10) .4747(5) 1.0230(10) .1185 Uiso .5000
H1471 1.8534(6) .4030(2) .7821(4) .0784 Uiso 1.0000
H1481 2.0064(6) .4002(3) .7234(4) .1161 Uiso 1.0000
H1482 2.0627(6) .4138(3) .7882(4) .1161 Uiso 1.0000
H1483 1.9891(6) .4441(3) .7519(4) .1161 Uiso 1.0000
H1491 1.9447(8) .3411(3) .7723(5) .1301 Uiso 1.0000
H1492 2.0000(8) .3510(3) .8392(5) .1301 Uiso 1.0000
H1493 1.8842(8) .3421(3) .8374(5) .1301 Uiso 1.0000
H1501 1.7056(6) .5112(3) .9082(4) .0964 Uiso 1.0000
H1511 1.5849(7) .4878(3) .9850(4) .1112 Uiso 1.0000
H1512 1.6682(7) .4591(3) 1.0153(4) .1112 Uiso 1.0000
H1513 1.6259(7) .4510(3) .9441(4) .1112 Uiso 1.0000
H1521 1.6886(7) .5483(3) 1.0089(4) .1270 Uiso 1.0000
H1522 1.8002(7) .5493(3) .9858(4) .1270 Uiso 1.0000
H1523 1.7686(7) .5188(3) 1.0410(4) .1270 Uiso 1.0000
H1611 1.5494(5) .5099(2) .6599(3) .0548 Uiso 1.0000
H1621 1.5305(6) .5800(2) .6520(4) .0656 Uiso 1.0000
H1631 1.6474(6) .6239(2) .7058(4) .0731 Uiso 1.0000
H1641 1.7808(5) .5937(2) .7681(4) .0681 Uiso 1.0000
H1651 1.7904(4) .5226(2) .7738(3) .0527 Uiso 1.0000
H1711 1.7055(5) .3848(2) .8684(4) .0651 Uiso 1.0000
H1721 1.6635(6) .3221(3) .9164(4) .0917 Uiso 1.0000
H1731 1.5667(7) .2746(3) .8575(5) .0946 Uiso 1.0000
H1741 1.5279(6) .2883(2) .7465(5) .0909 Uiso 1.0000
H1751 1.5757(5) .3512(2) .7019(4) .0646 Uiso 1.0000

loop_
_atom_type_symbol
_atom_type_scat_dispersion_real
_atom_type_scat_dispersion_imag
_atom_type_scat_source
'C   ' 0.0020 0.0020 International_Tables_Vol_IV_Table_2.2B
'H   ' 0.0000 0.0000 International_Tables_Vol_IV_Table_2.2B
'N   ' 0.0040 0.0030 International_Tables_Vol_IV_Table_2.2B
'Zr  ' -2.9650 0.5600 International_Tables_Vol_IV_Table_2.2B

loop_
_geom_angle_atom_site_label_1
_geom_angle_atom_site_label_2
_geom_angle_atom_site_label_3
_geom_angle
_geom_angle_publ_flag
N1 Zr1 N3 117.0(2) yes
N1 Zr1 N2 101.7(2) yes
N3 Zr1 N2 141.2(2) yes
N1 Zr1 N4 100.6(2) yes
N3 Zr1 N4 83.5(2) yes
N2 Zr1 N4 87.7(2) yes
N1 Zr1 N5 100.7(2) yes
N3 Zr1 N5 87.7(2) yes
N2 Zr1 N5 87.2(2) yes
N4 Zr1 N5 158.7(2) yes
Zr1 N1 C1 172.7(5) no
Zr1 N3 C41 152.1(4) no
Zr1 N2 C21 147.7(5) no
Zr1 N4 C61 122.8(4) no
Zr1 N4 C65 121.8(5) no
C61 N4 C65 115.4(6) no
Zr1 N5 C71 121.4(4) no
Zr1 N5 C75 124.1(4) no
C71 N5 C75 114.5(5) no
N1 C1 C2 121.3(6) no
N1 C1 C6 119.7(6) no
C2 C1 C6 118.9(6) no
C1 C2 C3 119.1(7) no
C1 C2 C7 119.1(6) no
C3 C2 C7 121.7(7) no
C2 C3 C4 120.4(7) no
C3 C4 C5 120.6(7) no
C4 C5 C6 120.6(7) no
C1 C6 C5 120.2(7) no
C1 C6 C10 119.4(6) no
C5 C6 C10 120.4(7) no
C2 C7 C8 114.6(6) no
C2 C7 C9 110.8(7) no
C8 C7 C9 108.3(7) no
C6 C10 C11 111.7(7) no
C6 C10 C12 115.9(7) no
C11 C10 C12 109.6(8) no
N2 C21 C22 120.7(6) no
N2 C21 C26 119.6(6) no
C22 C21 C26 119.6(6) no
C21 C22 C23 117.7(7) no
C21 C22 C27 120.7(6) no
C23 C22 C27 121.6(7) no
C22 C23 C24 123.3(7) no
C23 C24 C25 118.9(7) no
C24 C25 C26 121.3(7) no
C21 C26 C25 118.9(7) no
C21 C26 C30 120.5(6) no
C25 C26 C30 120.5(7) no
C22 C27 C28 111.7(7) no
C22 C27 C29 115.3(7) no
C28 C27 C29 110.7(7) no
C26 C30 C31 114.0(7) no
C26 C30 C32 112.0(6) no
C31 C30 C32 112.1(8) no
N3 C41 C42 118.2(6) no
N3 C41 C46 121.5(6) no
C42 C41 C46 120.2(6) no
C41 C42 C43 117.9(7) no
C41 C42 C47 122.7(7) no
C43 C42 C47 119.3(7) no
C42 C43 C44 121.3(8) no
C43 C44 C45 119.0(7) no
C44 C45 C46 122.7(8) no
C41 C46 C45 118.7(7) no
C41 C46 C50 120.9(6) no
C45 C46 C50 120.1(7) no
C42 C47 C48 119.0(8) no
C42 C47 C49 109.5(9) no
C48 C47 C49 111.9(9) no
C46 C50 C51 109.6(6) no
C46 C50 C52 114.0(6) no
C51 C50 C52 109.6(6) no
N4 C61 C62 123.1(7) no
C61 C62 C63 120.6(8) no
C62 C63 C64 117.7(8) no
C63 C64 C65 119.6(8) no
N4 C65 C64 123.5(8) no
N5 C71 C72 125.4(6) no
C71 C72 C73 117.6(6) no
C72 C73 C74 119.4(6) no
C73 C74 C75 118.6(6) no
N5 C75 C74 124.6(6) no
N101 Zr101 N102 100.5(2) yes
N101 Zr101 N103 118.0(2) yes
N102 Zr101 N103 141.4(2) yes
N101 Zr101 N104 101.7(2) yes
N102 Zr101 N104 87.9(2) yes
N103 Zr101 N104 82.3(2) yes
N101 Zr101 N105 104.9(2) yes
N102 Zr101 N105 86.2(2) yes
N103 Zr101 N105 86.3(2) yes
N104 Zr101 N105 153.4(2) yes
Zr101 N101 C101 170.8(4) no
Zr101 N102 C121 148.1(4) no
Zr101 N103 C141 149.0(4) no
Zr101 N104 C161 122.2(4) no
Zr101 N104 C165 120.5(4) no
C161 N104 C165 117.3(5) no
Zr101 N105 C171 121.4(4) no
Zr101 N105 C175 120.7(5) no
C171 N105 C175 117.8(6) no
N101 C101 C102 120.4(5) no
N101 C101 C106 120.7(5) no
C102 C101 C106 118.9(5) no
C101 C102 C103 118.6(5) no
C101 C102 C107 118.8(5) no
C103 C102 C107 122.7(5) no
C102 C103 C104 122.8(6) no
C103 C104 C105 119.6(6) no
C104 C105 C106 121.0(6) no
C101 C106 C105 119.1(6) no
C101 C106 C110 118.7(5) no
C105 C106 C110 122.1(6) no
C102 C107 C108 111.0(5) no
C102 C107 C109 113.7(5) no
C108 C107 C109 109.8(5) no
C106 C110 C111 113.8(6) no
C106 C110 C112 109.7(6) no
C111 C110 C112 110.0(6) no
N102 C121 C122 121.5(5) no
N102 C121 C126 119.4(5) no
C122 C121 C126 119.1(5) no
C121 C122 C123 117.9(6) no
C121 C122 C127 119.7(6) no
C123 C122 C127 122.4(6) no
C122 C123 C124 122.5(7) no
C123 C124 C125 120.2(7) no
C124 C125 C126 120.6(7) no
C121 C126 C125 119.6(6) no
C121 C126 C130 122.5(5) no
C125 C126 C130 117.9(6) no
C122 C127 C128 113.8(7) no
C122 C127 C129 112.0(7) no
C128 C127 C129 107.7(8) no
C126 C130 C131 110.8(6) no
C126 C130 C132 115.6(6) no
C131 C130 C132 109.9(6) no
N103 C141 C1421 123.3(11) no
N103 C141 C1422 118.5(10) no
N103 C141 C1461 118.7(10) no
C1421 C141 C1461 118.0(14) no
N103 C141 C1462 121.0(10) no
C1422 C141 C1462 120.5(13) no
C141 C1421 C1431 121.2(18) no
C1422 C1421 C1431 123.(9) no
C141 C1421 C147 119.8(14) no
C1431 C1421 C147 119.0(11) no
C141 C1422 C1432 119.8(18) no
C141 C1422 C147 126.1(16) no
C1432 C1422 C147 114.0(11) no
C1421 C1431 C1441 120.(2) no
C1422 C1432 C1442 122.(2) no
C1431 C1441 C1451 117.(2) no
C1432 C1442 C1452 112.(2) no
C1441 C1451 C1461 121.(2) no
C1442 C1452 C1462 127.(2) no
C141 C1461 C1451 117.6(16) no
C141 C1461 C150 123.9(15) no
C1451 C1461 C150 113.2(11) no
C1452 C1461 C150 122.7(12) no
C141 C1462 C1452 114.2(17) no
C141 C1462 C150 119.5(13) no
C1452 C1462 C150 119.5(11) no
C1421 C147 C148 109.0(8) no
C1422 C147 C148 117.2(8) no
C1421 C147 C149 116.5(9) no
C1422 C147 C149 112.0(9) no
C148 C147 C149 107.5(7) no
C1461 C150 C151 104.9(8) no
C1462 C150 C151 113.4(8) no
C1461 C150 C152 117.2(8) no
C1462 C150 C152 112.7(8) no
C151 C150 C152 106.1(7) no
N104 C161 C162 122.3(7) no
C161 C162 C163 120.1(7) no
C162 C163 C164 117.8(6) no
C163 C164 C165 118.4(7) no
N104 C165 C164 124.1(6) no
N105 C171 C172 121.4(7) no
C171 C172 C173 120.4(8) no
C172 C173 C174 117.8(8) no
C173 C174 C175 118.9(8) no
N105 C175 C174 123.7(7) no

loop_
_geom_bond_atom_site_label_1
_geom_bond_atom_site_label_2
_geom_bond_site_symmetry_1
_geom_bond_site_symmetry_2
_geom_bond_distance
_geom_bond_publ_flag
Zr1 N1 . . 1.853(5) yes
Zr1 N3 . . 2.134(5) yes
Zr1 N2 . . 2.128(6) yes
Zr1 N4 . . 2.423(5) yes
Zr1 N5 . . 2.390(5) yes
N1 C1 . . 1.386(8) no
N3 C41 . . 1.403(8) no
N2 C21 . . 1.417(7) no
N4 C61 . . 1.356(8) no
N4 C65 . . 1.345(8) no
N5 C71 . . 1.331(8) no
N5 C75 . . 1.356(7) no
C1 C2 . . 1.415(9) no
C1 C6 . . 1.418(9) no
C2 C3 . . 1.406(9) no
C2 C7 . . 1.481(9) no
C3 C4 . . 1.390(10) no
C4 C5 . . 1.370(10) no
C5 C6 . . 1.387(9) no
C6 C10 . . 1.500(10) no
C7 C8 . . 1.560(10) no
C7 C9 . . 1.507(9) no
C10 C11 . . 1.470(10) no
C10 C12 . . 1.520(10) no
C21 C22 . . 1.402(9) no
C21 C26 . . 1.419(9) no
C22 C23 . . 1.386(9) no
C22 C27 . . 1.510(10) no
C23 C24 . . 1.360(10) no
C24 C25 . . 1.370(10) no
C25 C26 . . 1.390(9) no
C26 C30 . . 1.530(10) no
C27 C28 . . 1.510(10) no
C27 C29 . . 1.530(10) no
C30 C31 . . 1.500(10) no
C30 C32 . . 1.530(10) no
C41 C42 . . 1.424(9) no
C41 C46 . . 1.403(9) no
C42 C43 . . 1.400(10) no
C42 C47 . . 1.500(10) no
C43 C44 . . 1.380(10) no
C44 C45 . . 1.380(10) no
C45 C46 . . 1.362(9) no
C46 C50 . . 1.514(9) no
C47 C48 . . 1.470(10) no
C47 C49 . . 1.450(10) no
C50 C51 . . 1.518(8) no
C50 C52 . . 1.498(9) no
C61 C62 . . 1.370(10) no
C62 C63 . . 1.360(10) no
C63 C64 . . 1.370(10) no
C64 C65 . . 1.380(10) no
C71 C72 . . 1.386(9) no
C72 C73 . . 1.364(9) no
C73 C74 . . 1.376(9) no
C74 C75 . . 1.362(8) no
Zr101 N101 . . 1.850(4) yes
Zr101 N102 . . 2.137(5) yes
Zr101 N103 . . 2.130(5) yes
Zr101 N104 . . 2.387(5) yes
Zr101 N105 . . 2.409(5) yes
N101 C101 . . 1.390(6) no
N102 C121 . . 1.403(7) no
N103 C141 . . 1.393(8) no
N104 C161 . . 1.355(8) no
N104 C165 . . 1.322(7) no
N105 C171 . . 1.344(8) no
N105 C175 . . 1.322(8) no
C101 C102 . . 1.433(7) no
C101 C106 . . 1.425(8) no
C102 C103 . . 1.384(7) no
C102 C107 . . 1.525(8) no
C103 C104 . . 1.361(9) no
C104 C105 . . 1.391(8) no
C105 C106 . . 1.398(8) no
C106 C110 . . 1.495(8) no
C107 C108 . . 1.530(8) no
C107 C109 . . 1.533(8) no
C110 C111 . . 1.523(9) no
C110 C112 . . 1.520(10) no
C121 C122 . . 1.422(8) no
C121 C126 . . 1.407(8) no
C122 C123 . . 1.390(8) no
C122 C127 . . 1.486(9) no
C123 C124 . . 1.366(9) no
C124 C125 . . 1.356(9) no
C125 C126 . . 1.407(8) no
C126 C130 . . 1.514(8) no
C127 C128 . . 1.450(10) no
C127 C129 . . 1.570(10) no
C130 C131 . . 1.566(9) no
C130 C132 . . 1.502(9) no
C141 C1421 . . 1.413(9) no
C141 C1422 . . 1.413(9) no
C141 C1461 . . 1.423(9) no
C141 C1462 . . 1.426(9) no
C1421 C1431 . . 1.416(9) no
C1421 C147 . . 1.53(2) no
C1422 C1432 . . 1.416(9) no
C1422 C147 . . 1.45(2) no
C1431 C1441 . . 1.423(9) no
C1432 C1442 . . 1.417(9) no
C1441 C1451 . . 1.423(9) no
C1442 C1452 . . 1.429(9) no
C1451 C1461 . . 1.440(9) no
C1452 C1462 . . 1.438(9) no
C1461 C150 . . 1.48(2) no
C1462 C150 . . 1.54(2) no
C147 C148 . . 1.500(10) no
C147 C149 . . 1.510(10) no
C150 C151 . . 1.520(10) no
C150 C152 . . 1.550(10) no
C161 C162 . . 1.363(9) no
C162 C163 . . 1.390(10) no
C163 C164 . . 1.384(9) no
C164 C165 . . 1.382(8) no
C171 C172 . . 1.383(9) no
C172 C173 . . 1.370(10) no
C173 C174 . . 1.380(10) no
C174 C175 . . 1.375(9) no
